data_4124222
loop_
_publ_author_name
'Pinkowicz, Dawid'
'Rams, Micha\/l'
'Mi\<sek, Martin'
'Kamenev, Konstantin V.'
'Tomkowiak, Hanna'
'Katrusiak, Andrzej'
'Sieklucka, Barbara'

_publ_section_title
;
 Enforcing Multifunctionality: A Pressure-Induced Spin-Crossover
 Photomagnet.
;
_journal_issue 27
_journal_name_full 'Journal of the American Chemical Society'
_journal_page_first 8795
_journal_page_last 8802
_journal_paper_doi 10.1021/jacs.5b04303
_journal_volume 137
_journal_year 2015
_chemical_formula_moiety 'C32 H32 Fe2 N24 Nb, 4(H2 O)'
_chemical_formula_sum 'C32 H40 Fe2 N24 Nb O4'
_chemical_formula_weight 1029.49
_chemical_name_systematic
; 
 ? 
;
_space_group_IT_number 88
_symmetry_cell_setting tetragonal
_symmetry_space_group_name_Hall '-I 4ad'
_symmetry_space_group_name_H-M 'I 41/a :2'
_atom_sites_solution_hydrogens geom
_atom_sites_solution_primary direct
_atom_sites_solution_secondary difmap
_audit_creation_method SHELXL-97
_cell_angle_alpha 90.00
_cell_angle_beta 90.00
_cell_angle_gamma 90.00
_cell_formula_units_Z 4
_cell_length_a 21.6165(6)
_cell_length_b 21.6165(6)
_cell_length_c 9.5995(9)
_cell_measurement_pressure 120000
_cell_measurement_temperature 296(2)
_cell_measurement_theta_max 27.23
_cell_measurement_theta_min 4.01
_cell_volume 4485.6(5)
_computing_cell_refinement 'CrysAlis (Oxford Diffraction, 2002)'
_computing_data_collection 'CrysAlis (Oxford Diffraction, 2002)'
_computing_data_reduction 'CrysAlis (Oxford Diffraction, 2002)'
_computing_molecular_graphics
;
Mercury
;
_computing_publication_material 'SHELXL-97 (Sheldrick, 1997)'
_computing_structure_refinement 'SHELXL-97 (Sheldrick, 1997)'
_computing_structure_solution 'SHELXS-97 (Sheldrick, 1997)'
_diffrn_ambient_temperature 296(2)
_diffrn_measured_fraction_theta_full 0.511
_diffrn_measured_fraction_theta_max 0.511
_diffrn_measurement_device_type 'Kuma KM4CCD \k geometry'
_diffrn_measurement_method
;
HP omega scans - for more details see:
A. Budzianowski, A. Katrusiak in High-Pressure Crystallography
(Eds.: A. Katrusiak, P. F. McMillan),
Dordrecht: Kluwer Acad. Publ., 2004 pp.157-168
;
_diffrn_radiation_monochromator graphite
_diffrn_radiation_source 'fine-focus sealed tube'
_diffrn_radiation_type MoK\a
_diffrn_radiation_wavelength 0.71073
_diffrn_reflns_av_R_equivalents 0.1157
_diffrn_reflns_av_sigmaI/netI 0.1142
_diffrn_reflns_limit_h_max 26
_diffrn_reflns_limit_h_min -27
_diffrn_reflns_limit_k_max 20
_diffrn_reflns_limit_k_min -20
_diffrn_reflns_limit_l_max 9
_diffrn_reflns_limit_l_min -9
_diffrn_reflns_number 9119
_diffrn_reflns_theta_full 27.23
_diffrn_reflns_theta_max 27.23
_diffrn_reflns_theta_min 4.01
_exptl_absorpt_coefficient_mu 0.954
_exptl_absorpt_correction_T_max 0.818
_exptl_absorpt_correction_T_min 0.751
_exptl_absorpt_correction_type numerical
_exptl_absorpt_process_details
;   
Xcalibur CCD System, CrysAlisPro Software System, version 171.37.31;
 Oxford Diffraction Poland, 2014  
;
_exptl_crystal_colour violet
_exptl_crystal_density_diffrn 1.524
_exptl_crystal_density_method 'not measured'
_exptl_crystal_description prism
_exptl_crystal_F_000 2100
_exptl_crystal_size_max 0.41
_exptl_crystal_size_mid 0.25
_exptl_crystal_size_min 0.21
_refine_diff_density_max 0.490
_refine_diff_density_min -0.576
_refine_diff_density_rms 0.104
_refine_ls_extinction_method none
_refine_ls_goodness_of_fit_ref 1.110
_refine_ls_hydrogen_treatment mixed
_refine_ls_matrix_type full
_refine_ls_number_parameters 150
_refine_ls_number_reflns 1286
_refine_ls_number_restraints 102
_refine_ls_restrained_S_all 1.092
_refine_ls_R_factor_all 0.1265
_refine_ls_R_factor_gt 0.0618
_refine_ls_shift/su_max 0.000
_refine_ls_shift/su_mean 0.000
_refine_ls_structure_factor_coef Fsqd
_refine_ls_weighting_details 'calc w=1/[\s^2^(Fo^2^)+(0.0700P)^2^+0.9000P] where P=(Fo^2^+2Fc^2^)/3'
_refine_ls_weighting_scheme calc
_refine_ls_wR_factor_gt 0.1298
_refine_ls_wR_factor_ref 0.1588
_reflns_number_gt 817
_reflns_number_total 1286
_reflns_threshold_expression >2sigma(I)
_cod_data_source_file ja5b04303_si_004.cif
_cod_data_source_block 0.12_GPa
_cod_original_sg_symbol_H-M I41/a
_cod_database_code 4124222

loop_
_symmetry_equiv_pos_as_xyz
'x, y, z'
'-x+1/2, -y, z+1/2'
'-y+3/4, x+1/4, z+1/4'
'y+3/4, -x+3/4, z+3/4'
'x+1/2, y+1/2, z+1/2'
'-x+1, -y+1/2, z+1'
'-y+5/4, x+3/4, z+3/4'
'y+5/4, -x+5/4, z+5/4'
'-x, -y, -z'
'x-1/2, y, -z-1/2'
'y-3/4, -x-1/4, -z-1/4'
'-y-3/4, x-3/4, -z-3/4'
'-x+1/2, -y+1/2, -z+1/2'
'x, y+1/2, -z'
'y-1/4, -x+1/4, -z+1/4'
'-y-1/4, x-1/4, -z-1/4'

loop_
_atom_site_label
_atom_site_type_symbol
_atom_site_fract_x
_atom_site_fract_y
_atom_site_fract_z
_atom_site_U_iso_or_equiv
_atom_site_adp_type
_atom_site_occupancy
_atom_site_symmetry_multiplicity
_atom_site_calc_flag
_atom_site_refinement_flags
Nb Nb 0.5000 0.7500 0.6250 0.0222(5) Uani 1 4 d SU
Fe Fe 0.2500 0.7500 0.7500 0.0325(6) Uani 1 2 d SU
C1 C 0.4006(3) 0.7621(3) 0.6935(8) 0.035(2) Uani 1 1 d U
N1 N 0.3499(3) 0.7654(3) 0.7287(7) 0.0367(16) Uani 1 1 d U
C2 C 0.5598(4) 0.7411(3) 0.4362(10) 0.033(2) Uani 1 1 d U
N2 N 0.5887(3) 0.7356(3) 0.3358(9) 0.052(2) Uani 1 1 d U
N11 N 0.2349(3) 0.8350(3) 0.8644(7) 0.0382(18) Uani 1 1 d U
N12 N 0.2727(3) 0.8587(3) 0.9609(8) 0.049(2) Uani 1 1 d U
H12 H 0.3065 0.8413 0.9874 0.059 Uiso 1 1 calc R
C13 C 0.2517(4) 0.9130(4) 1.0121(10) 0.057(3) Uani 1 1 d U
H13 H 0.2704 0.9375 1.0796 0.069 Uiso 1 1 calc R
C14 C 0.1972(4) 0.9246(4) 0.9442(11) 0.060(3) Uani 1 1 d U
H14 H 0.1714 0.9587 0.9552 0.072 Uiso 1 1 calc R
C15 C 0.1889(4) 0.8755(4) 0.8567(10) 0.050(2) Uani 1 1 d U
H15 H 0.1549 0.8709 0.7984 0.060 Uiso 1 1 calc R
N21 N 0.2390(3) 0.7961(3) 0.5521(8) 0.0419(18) Uani 1 1 d U
N22 N 0.2853(3) 0.7977(3) 0.4569(8) 0.054(2) Uani 1 1 d U
H22 H 0.3220 0.7844 0.4733 0.065 Uiso 1 1 calc R
C23 C 0.2682(4) 0.8217(4) 0.3358(11) 0.063(3) Uani 1 1 d U
H23 H 0.2932 0.8276 0.2580 0.076 Uiso 1 1 calc R
C24 C 0.2078(4) 0.8359(4) 0.3470(10) 0.060(3) Uani 1 1 d U
H24 H 0.1825 0.8533 0.2793 0.072 Uiso 1 1 calc R
C25 C 0.1919(3) 0.8193(4) 0.4788(10) 0.047(2) Uani 1 1 d U
H25 H 0.1522 0.8237 0.5144 0.056 Uiso 1 1 calc R
O1 O 0.3840(3) 0.8088(3) 1.0574(8) 0.059(2) Uani 1 1 d U
H1A H 0.393(5) 0.798(4) 1.127(12) 0.071 Uiso 1 1 d .
H1B H 0.415(4) 0.819(4) 1.035(11) 0.071 Uiso 1 1 d .

loop_
_atom_site_aniso_label
_atom_site_aniso_U_11
_atom_site_aniso_U_22
_atom_site_aniso_U_33
_atom_site_aniso_U_23
_atom_site_aniso_U_13
_atom_site_aniso_U_12
Nb 0.0205(6) 0.0205(6) 0.0257(12) 0.000 0.000 0.000
Fe 0.0219(9) 0.0378(10) 0.0379(15) 0.0029(7) 0.0035(6) 0.0019(7)
C1 0.029(4) 0.035(4) 0.040(6) 0.006(3) -0.008(3) 0.006(4)
N1 0.028(3) 0.036(3) 0.046(5) 0.009(3) -0.001(3) 0.005(3)
C2 0.031(4) 0.037(4) 0.032(6) -0.003(3) -0.010(3) -0.003(3)
N2 0.045(4) 0.069(5) 0.044(6) -0.005(3) 0.002(3) 0.006(3)
N11 0.030(3) 0.044(4) 0.041(5) -0.003(3) 0.001(3) -0.001(3)
N12 0.037(4) 0.058(5) 0.051(6) 0.003(3) -0.001(3) -0.001(3)
C13 0.067(6) 0.057(5) 0.048(7) -0.019(4) 0.009(4) 0.004(5)
C14 0.058(6) 0.061(5) 0.059(7) -0.010(5) 0.014(4) 0.015(5)
C15 0.038(5) 0.051(5) 0.061(7) -0.002(4) 0.005(4) 0.008(4)
N21 0.037(4) 0.048(4) 0.041(6) 0.011(3) 0.000(3) -0.003(3)
N22 0.039(4) 0.071(5) 0.051(6) 0.015(4) -0.001(4) 0.009(4)
C23 0.056(5) 0.071(6) 0.062(7) 0.025(5) 0.008(4) 0.013(5)
C24 0.051(5) 0.072(6) 0.057(7) 0.025(4) -0.008(4) 0.016(5)
C25 0.031(4) 0.052(5) 0.056(7) 0.013(4) -0.006(4) 0.004(4)
O1 0.055(4) 0.066(4) 0.058(6) 0.013(3) -0.007(4) -0.003(3)

loop_
_atom_type_symbol
_atom_type_description
_atom_type_scat_dispersion_real
_atom_type_scat_dispersion_imag
_atom_type_scat_source
C C 0.0033 0.0016 'International Tables Vol C Tables 4.2.6.8 and 6.1.1.4'
H H 0.0000 0.0000 'International Tables Vol C Tables 4.2.6.8 and 6.1.1.4'
N N 0.0061 0.0033 'International Tables Vol C Tables 4.2.6.8 and 6.1.1.4'
O O 0.0106 0.0060 'International Tables Vol C Tables 4.2.6.8 and 6.1.1.4'
Fe Fe 0.3463 0.8444 'International Tables Vol C Tables 4.2.6.8 and 6.1.1.4'
Nb Nb -2.0727 0.6215 'International Tables Vol C Tables 4.2.6.8 and 6.1.1.4'

loop_
_geom_angle_atom_site_label_1
_geom_angle_atom_site_label_2
_geom_angle_atom_site_label_3
_geom_angle
_geom_angle_site_symmetry_1
_geom_angle_site_symmetry_3
C2 Nb C2 131.2(3) 12_767 .
C2 Nb C2 131.2(3) 12_767 6_564
C2 Nb C2 71.6(4) . 6_564
C2 Nb C2 71.6(4) 12_767 15_566
C2 Nb C2 131.2(3) . 15_566
C2 Nb C2 131.2(3) 6_564 15_566
C2 Nb C1 75.4(3) 12_767 6_564
C2 Nb C1 71.1(3) . 6_564
C2 Nb C1 142.7(3) 6_564 6_564
C2 Nb C1 77.2(3) 15_566 6_564
C2 Nb C1 142.7(3) 12_767 12_767
C2 Nb C1 75.4(2) . 12_767
C2 Nb C1 77.2(3) 6_564 12_767
C2 Nb C1 71.1(3) 15_566 12_767
C1 Nb C1 94.86(11) 6_564 12_767
C2 Nb C1 71.1(3) 12_767 15_566
C2 Nb C1 77.2(3) . 15_566
C2 Nb C1 75.4(2) 6_564 15_566
C2 Nb C1 142.7(3) 15_566 15_566
C1 Nb C1 94.86(11) 6_564 15_566
C1 Nb C1 146.2(4) 12_767 15_566
C2 Nb C1 77.2(3) 12_767 .
C2 Nb C1 142.7(3) . .
C2 Nb C1 71.1(3) 6_564 .
C2 Nb C1 75.4(3) 15_566 .
C1 Nb C1 146.2(4) 6_564 .
C1 Nb C1 94.86(11) 12_767 .
C1 Nb C1 94.86(11) 15_566 .
N1 Fe N1 180.00(6) . 13_566
N1 Fe N21 87.5(2) . .
N1 Fe N21 92.5(2) 13_566 .
N1 Fe N21 92.5(2) . 13_566
N1 Fe N21 87.5(2) 13_566 13_566
N21 Fe N21 180.0(3) . 13_566
N1 Fe N11 86.2(2) . 13_566
N1 Fe N11 93.8(2) 13_566 13_566
N21 Fe N11 87.9(3) . 13_566
N21 Fe N11 92.1(3) 13_566 13_566
N1 Fe N11 93.8(2) . .
N1 Fe N11 86.2(2) 13_566 .
N21 Fe N11 92.1(3) . .
N21 Fe N11 87.9(3) 13_566 .
N11 Fe N11 180.0(3) 13_566 .
N1 C1 Nb 177.0(6) . .
C1 N1 Fe 163.0(6) . .
N2 C2 Nb 177.4(7) . .
C15 N11 N12 104.1(7) . .
C15 N11 Fe 130.1(6) . .
N12 N11 Fe 125.8(5) . .
C13 N12 N11 112.3(7) . .
N12 C13 C14 106.0(8) . .
C15 C14 C13 105.2(8) . .
N11 C15 C14 112.3(8) . .
N22 N21 C25 101.4(8) . .
N22 N21 Fe 121.6(5) . .
C25 N21 Fe 136.2(6) . .
N21 N22 C23 113.3(8) . .
C24 C23 N22 106.8(8) . .
C23 C24 C25 105.1(7) . .
N21 C25 C24 113.4(7) . .

loop_
_geom_bond_atom_site_label_1
_geom_bond_atom_site_label_2
_geom_bond_distance
_geom_bond_site_symmetry_2
Nb C2 2.235(9) 12_767
Nb C2 2.235(9) .
Nb C2 2.235(9) 6_564
Nb C2 2.235(9) 15_566
Nb C1 2.261(8) 6_564
Nb C1 2.261(8) 12_767
Nb C1 2.261(8) 15_566
Nb C1 2.261(8) .
Fe N1 2.195(6) .
Fe N1 2.195(6) 13_566
Fe N21 2.158(7) .
Fe N21 2.158(7) 13_566
Fe N11 2.165(6) 13_566
Fe N11 2.165(6) .
C1 N1 1.149(8) .
C2 N2 1.154(10) .
N11 C15 1.327(8) .
N11 N12 1.337(8) .
N12 C13 1.352(9) .
C13 C14 1.369(11) .
C14 C15 1.367(11) .
N21 N22 1.356(9) .
N21 C25 1.334(9) .
N22 C23 1.326(11) .
C23 C24 1.344(10) .
C24 C25 1.360(11) .
